data_1532332
loop_
_publ_author_name
'Wondraczek, L.'
'Borchardt, G.'
'Kilo, M.'
'Heide, G.'
'Nedeljkovic, N.'
'Jackson, R.A.'

_publ_section_title
;
 Computer simulation of defect structure in sillimanite and mullites
;
_journal_name_full 'Physics and Chemistry of Minerals (Germany)'
_journal_page_first 341
_journal_page_last 345
_journal_volume 29
_journal_year 2002
_chemical_formula_sum 'Al2 O5 Si'
_chemical_name_systematic 'Al2 (Si O4) O'
_space_group_IT_number 62
_symmetry_space_group_name_Hall '-P 2c 2ab'
_symmetry_space_group_name_H-M 'P b n m'
_cell_angle_alpha 90
_cell_angle_beta 90
_cell_angle_gamma 90
_cell_formula_units_Z 4
_cell_length_a 7.588
_cell_length_b 7.688
_cell_length_c 5.777
_cell_volume 337.010
_citation_journal_id_ASTM PCMIDU
_cod_data_source_file Wondraczek_PCMIDU_2002_1735.cif
_cod_data_source_block Al2O5Si1
_cod_original_cell_volume 337.0102
_cod_original_sg_symbol_Hall '-P 2ac 2n (z,x,y)'
_cod_original_formula_sum 'Al2 O5 Si1'
_cod_database_code 1532332

loop_
_symmetry_equiv_pos_as_xyz
x,y,z
x+1/2,-y+1/2,-z
-x+1/2,y+1/2,-z+1/2
-x,-y,z+1/2
-x,-y,-z
-x-1/2,y-1/2,z
x-1/2,-y-1/2,z-1/2
x,y,-z-1/2

loop_
_atom_site_label
_atom_site_type_symbol
_atom_site_fract_x
_atom_site_fract_y
_atom_site_fract_z
_atom_site_occupancy
_atom_site_U_iso_or_equiv
O2 O-2 0.3569 0.4341 0.25 1 0.0
O3 O-2 0.4763 0.0015 0.75 1 0.0
Al1 Al+3 0 0 0 1 0.0
Al2 Al+3 0.1417 0.3449 0.25 1 0.0
Si1 Si+4 0.1533 0.3402 0.75 1 0.0
O4 O-2 0.1252 0.223 0.5145 1 0.0
O1 O-2 0.3605 0.4094 0.75 1 0.0
